data_1515597
loop_
_publ_author_name
'Lam, Oanh P.'
'Heinemann, Frank W.'
'Meyer, Karsten'

_publ_section_title
;
 Activation of elemental S, Se and Te with uranium(iii): bridging U--E--U
 (E = S, Se) and diamond-core complexes U--(E)2--U (E = O, S, Se, Te)
;
_journal_issue 8
_journal_name_full 'Chemical Science'
_journal_page_first 1538
_journal_paper_doi 10.1039/c1sc00151e
_journal_volume 2
_journal_year 2011
_chemical_formula_moiety 'C108 H132 N2 O6 Se2 U2, 2(C12 H30 O6 Na)'
_chemical_formula_sum 'C132 H192 N2 Na2 O18 Se2 U2'
_chemical_formula_weight 2774.84
_chemical_name_systematic
;
?
;
_space_group_IT_number 15
_symmetry_cell_setting monoclinic
_symmetry_space_group_name_Hall '-C 2yc'
_symmetry_space_group_name_H-M 'C 1 2/c 1'
_atom_sites_solution_hydrogens geom
_atom_sites_solution_primary direct
_atom_sites_solution_secondary difmap
_audit_creation_method SHELXL-97
_cell_angle_alpha 90.00
_cell_angle_beta 110.322(9)
_cell_angle_gamma 90.00
_cell_formula_units_Z 4
_cell_length_a 24.887(5)
_cell_length_b 21.404(4)
_cell_length_c 26.847(5)
_cell_measurement_reflns_used 397
_cell_measurement_temperature 150(2)
_cell_measurement_theta_max 20.00
_cell_measurement_theta_min 6.00
_cell_volume 13411(5)
_computing_cell_refinement 'EVALCCD (Duisenberg, 2003)'
_computing_data_collection 'COLLECT (Bruker-Nonius, 2002)'
_computing_data_reduction 'EVALCCD (Duisenberg, 2003)'
_computing_molecular_graphics 'SHELXTL 6.12 (Bruker AXS, 2002)'
_computing_publication_material 'SHELXTL 6.12 (Bruker AXS, 2002)'
_computing_structure_refinement 'SHELXTL 6.12 (Bruker AXS, 2002)'
_computing_structure_solution 'SHELXTL 6.12 (Bruker AXS, 2002)'
_diffrn_ambient_temperature 150(2)
_diffrn_detector_area_resol_mean 9
_diffrn_measured_fraction_theta_full 0.998
_diffrn_measured_fraction_theta_max 0.998
_diffrn_measurement_device_type 'Bruker-Nonius KappaCCD'
_diffrn_measurement_method
;
\f- and \w-rotations with 1.20 \% and 36 sec per frame
;
_diffrn_radiation_monochromator graphite
_diffrn_radiation_source 'fine-focus sealed tube'
_diffrn_radiation_type MoK\a
_diffrn_radiation_wavelength 0.71073
_diffrn_reflns_av_R_equivalents 0.0852
_diffrn_reflns_av_sigmaI/netI 0.0725
_diffrn_reflns_limit_h_max 31
_diffrn_reflns_limit_h_min -31
_diffrn_reflns_limit_k_max 27
_diffrn_reflns_limit_k_min -27
_diffrn_reflns_limit_l_max 23
_diffrn_reflns_limit_l_min -34
_diffrn_reflns_number 78022
_diffrn_reflns_theta_full 27.10
_diffrn_reflns_theta_max 27.10
_diffrn_reflns_theta_min 3.35
_exptl_absorpt_coefficient_mu 3.022
_exptl_absorpt_correction_T_max 0.620
_exptl_absorpt_correction_T_min 0.425
_exptl_absorpt_correction_type multi-scan
_exptl_absorpt_process_details 'SADABS, Bruker-AXS, 2002'
_exptl_crystal_colour orange
_exptl_crystal_density_diffrn 1.374
_exptl_crystal_density_method 'not measured'
_exptl_crystal_description block
_exptl_crystal_F_000 5664
_exptl_crystal_size_max 0.37
_exptl_crystal_size_mid 0.22
_exptl_crystal_size_min 0.16
_refine_diff_density_max 1.501
_refine_diff_density_min -1.204
_refine_diff_density_rms 0.151
_refine_ls_extinction_method none
_refine_ls_goodness_of_fit_ref 1.082
_refine_ls_hydrogen_treatment constr
_refine_ls_matrix_type full
_refine_ls_number_parameters 752
_refine_ls_number_reflns 14761
_refine_ls_number_restraints 98
_refine_ls_restrained_S_all 1.088
_refine_ls_R_factor_all 0.0897
_refine_ls_R_factor_gt 0.0527
_refine_ls_shift/su_max 0.003
_refine_ls_shift/su_mean 0.000
_refine_ls_structure_factor_coef Fsqd
_refine_ls_weighting_details 'calc w=1/[\s^2^(Fo^2^)+(0.0580P)^2^+88.0710P] where P=(Fo^2^+2Fc^2^)/3'
_refine_ls_weighting_scheme calc
_refine_ls_wR_factor_gt 0.1219
_refine_ls_wR_factor_ref 0.1345
_reflns_number_gt 10524
_reflns_number_total 14761
_reflns_threshold_expression >2sigma(I)
_cod_data_source_file c1sc00151e.txt
_cod_data_source_block opl0934
_cod_original_cell_volume 13411(4)
_cod_original_sg_symbol_Hall -C2yc
_cod_original_sg_symbol_H-M C2/c
_cod_database_code 1515597

loop_
_symmetry_equiv_pos_as_xyz
'x, y, z'
'-x, y, -z+1/2'
'x+1/2, y+1/2, z'
'-x+1/2, y+1/2, -z+1/2'
'-x, -y, -z'
'x, -y, z-1/2'
'-x+1/2, -y+1/2, -z'
'x+1/2, -y+1/2, z-1/2'

loop_
_atom_site_label
_atom_site_type_symbol
_atom_site_fract_x
_atom_site_fract_y
_atom_site_fract_z
_atom_site_U_iso_or_equiv
_atom_site_adp_type
_atom_site_occupancy
_atom_site_symmetry_multiplicity
_atom_site_calc_flag
_atom_site_refinement_flags
_atom_site_disorder_assembly
_atom_site_disorder_group
U1 U 0.54305(2) 0.176609(19) 0.699382(15) 0.01766(11) Uani 0.953(2) 1 d P . 1
U1A U 0.5658(8) 0.1759(7) 0.7188(8) 0.068(4) Uani 0.047(2) 1 d P . 3
Se1 Se 0.57450(5) 0.19195(12) 0.81014(5) 0.0241(4) Uani 0.901(8) 1 d PU . 1
Se1B Se 0.5803(9) 0.164(2) 0.8180(9) 0.028(4) Uani 0.052(8) 1 d PU A 2
Se1A Se 0.5543(6) 0.2638(7) 0.7871(5) 0.029(4) Uani 0.047(2) 1 d P . 3
O1 O 0.54237(17) 0.07534(19) 0.70195(16) 0.0231(9) Uani 1 1 d . . .
O2 O 0.53848(18) 0.2641(2) 0.65507(16) 0.0268(10) Uani 1 1 d . . .
O3 O 0.62584(18) 0.1589(2) 0.68742(16) 0.0281(11) Uani 1 1 d . . .
N1 N 0.5139(2) 0.1437(2) 0.59981(19) 0.0211(11) Uani 1 1 d . . .
C1 C 0.4804(3) 0.0847(3) 0.5935(2) 0.0246(14) Uani 1 1 d . . .
H1A H 0.4614 0.0768 0.5550 0.029 Uiso 1 1 calc R . .
H1B H 0.4499 0.0914 0.6087 0.029 Uiso 1 1 calc R . .
C2 C 0.5133(3) 0.0267(3) 0.6184(2) 0.0246(14) Uani 1 1 d . . .
C3 C 0.5421(2) 0.0240(3) 0.6735(2) 0.0207(13) Uani 1 1 d . . .
C4 C 0.5702(3) -0.0317(3) 0.6976(2) 0.0240(14) Uani 1 1 d . . .
C5 C 0.5640(3) -0.0839(3) 0.6644(3) 0.0320(16) Uani 1 1 d . . .
H5A H 0.5816 -0.1220 0.6800 0.038 Uiso 1 1 calc R . .
C6 C 0.5337(3) -0.0832(3) 0.6101(3) 0.0367(18) Uani 1 1 d . . .
C7 C 0.5100(3) -0.0264(3) 0.5874(3) 0.0298(15) Uani 1 1 d . . .
H7A H 0.4912 -0.0239 0.5500 0.036 Uiso 1 1 calc R . .
C8 C 0.4725(3) 0.1908(3) 0.5683(2) 0.0248(14) Uani 1 1 d . . .
H8A H 0.4426 0.1959 0.5845 0.030 Uiso 1 1 calc R . .
H8B H 0.4534 0.1734 0.5323 0.030 Uiso 1 1 calc R . .
C9 C 0.4946(3) 0.2552(3) 0.5621(2) 0.0248(14) Uani 1 1 d . . .
C10 C 0.5240(3) 0.2913(3) 0.6070(2) 0.0237(14) Uani 1 1 d . . .
C11 C 0.5376(3) 0.3538(3) 0.6002(3) 0.0265(14) Uani 1 1 d . . .
C12 C 0.5243(3) 0.3752(4) 0.5487(3) 0.0361(17) Uani 1 1 d . . .
H12A H 0.5337 0.4173 0.5439 0.043 Uiso 1 1 calc R . .
C13 C 0.4983(3) 0.3396(4) 0.5036(3) 0.0411(19) Uani 1 1 d . . .
C14 C 0.4827(3) 0.2793(3) 0.5116(3) 0.0338(16) Uani 1 1 d . . .
H14A H 0.4634 0.2540 0.4817 0.041 Uiso 1 1 calc R . .
C15 C 0.5630(3) 0.1347(3) 0.5805(2) 0.0253(14) Uani 1 1 d . . .
H15A H 0.5474 0.1343 0.5412 0.030 Uiso 1 1 calc R . .
H15B H 0.5794 0.0928 0.5922 0.030 Uiso 1 1 calc R . .
C16 C 0.6110(3) 0.1810(3) 0.5975(2) 0.0258(14) Uani 1 1 d . . .
C17 C 0.6451(3) 0.1848(3) 0.6517(2) 0.0255(14) Uani 1 1 d . . .
C18 C 0.6988(3) 0.2165(3) 0.6669(3) 0.0277(15) Uani 1 1 d . . .
C19 C 0.7114(3) 0.2497(3) 0.6275(3) 0.0341(16) Uani 1 1 d . . .
H19A H 0.7461 0.2727 0.6373 0.041 Uiso 1 1 calc R . .
C20 C 0.6754(3) 0.2508(3) 0.5744(3) 0.0349(17) Uani 1 1 d . . .
C21 C 0.6263(3) 0.2143(3) 0.5600(3) 0.0294(15) Uani 1 1 d . . .
H21A H 0.6025 0.2121 0.5237 0.035 Uiso 1 1 calc R . .
C22 C 0.6064(3) -0.0359(3) 0.7575(2) 0.0231(13) Uani 1 1 d . . .
C23 C 0.6633(3) -0.1085(3) 0.8317(3) 0.0329(16) Uani 1 1 d . . .
H23A H 0.6751 -0.1530 0.8406 0.040 Uiso 1 1 calc R . .
C24 C 0.6979(3) 0.0003(4) 0.8277(3) 0.0359(17) Uani 1 1 d . . .
H24A H 0.7326 0.0272 0.8347 0.043 Uiso 1 1 calc R . .
C25 C 0.6115(3) -0.0192(3) 0.8519(3) 0.0319(16) Uani 1 1 d . . .
H25A H 0.5894 -0.0048 0.8746 0.038 Uiso 1 1 calc R . .
C26 C 0.6265(3) -0.1039(3) 0.7731(3) 0.0327(16) Uani 1 1 d . . .
H26A H 0.5927 -0.1314 0.7656 0.039 Uiso 1 1 calc R . .
H26B H 0.6490 -0.1184 0.7512 0.039 Uiso 1 1 calc R . .
C27 C 0.7164(3) -0.0683(4) 0.8418(3) 0.0362(17) Uani 1 1 d . . .
H27A H 0.7385 -0.0832 0.8198 0.043 Uiso 1 1 calc R . .
H27B H 0.7412 -0.0713 0.8796 0.043 Uiso 1 1 calc R . .
C28 C 0.6641(3) 0.0222(4) 0.8622(3) 0.0372(17) Uani 1 1 d . . .
H28A H 0.6885 0.0198 0.9002 0.045 Uiso 1 1 calc R . .
H28B H 0.6520 0.0662 0.8537 0.045 Uiso 1 1 calc R . .
C29 C 0.5731(3) -0.0153(3) 0.7933(2) 0.0269(15) Uani 1 1 d . . .
H29A H 0.5392 -0.0425 0.7869 0.032 Uiso 1 1 calc R . .
H29B H 0.5594 0.0282 0.7844 0.032 Uiso 1 1 calc R . .
C30 C 0.6307(3) -0.0863(4) 0.8662(3) 0.0361(17) Uani 1 1 d . . .
H30A H 0.6555 -0.0888 0.9040 0.043 Uiso 1 1 calc R . .
H30B H 0.5969 -0.1133 0.8608 0.043 Uiso 1 1 calc R . .
C31 C 0.6600(3) 0.0054(3) 0.7690(3) 0.0281(15) Uani 1 1 d . . .
H31A H 0.6820 -0.0080 0.7464 0.034 Uiso 1 1 calc R . .
H31B H 0.6483 0.0494 0.7603 0.034 Uiso 1 1 calc R . .
C32 C 0.5270(4) -0.1419(4) 0.5777(3) 0.064(3) Uani 1 1 d . . .
H32A H 0.4862 -0.1520 0.5614 0.096 Uiso 1 1 calc R . .
H32B H 0.5470 -0.1763 0.6007 0.096 Uiso 1 1 calc R . .
H32C H 0.5435 -0.1354 0.5498 0.096 Uiso 1 1 calc R . .
C33 C 0.5672(3) 0.3965(3) 0.6476(3) 0.0261(14) Uani 1 1 d . . .
C34 C 0.6007(3) 0.5065(3) 0.6794(3) 0.0360(17) Uani 1 1 d . . .
H34A H 0.6017 0.5506 0.6674 0.043 Uiso 1 1 calc R . .
C35 C 0.6606(3) 0.4155(3) 0.7233(3) 0.0391(18) Uani 1 1 d . . .
H35A H 0.7007 0.4000 0.7407 0.047 Uiso 1 1 calc R . .
C36 C 0.5681(4) 0.4365(4) 0.7370(3) 0.052(2) Uani 1 1 d . . .
H36A H 0.5480 0.4348 0.7634 0.062 Uiso 1 1 calc R . .
C37 C 0.5704(3) 0.4655(3) 0.6316(3) 0.0347(16) Uani 1 1 d . . .
H37A H 0.5910 0.4679 0.6061 0.042 Uiso 1 1 calc R . .
H37B H 0.5311 0.4816 0.6136 0.042 Uiso 1 1 calc R . .
C38 C 0.5693(4) 0.5039(4) 0.7189(4) 0.051(2) Uani 1 1 d . . .
H38A H 0.5297 0.5195 0.7020 0.061 Uiso 1 1 calc R . .
H38B H 0.5891 0.5307 0.7499 0.061 Uiso 1 1 calc R . .
C39 C 0.6290(4) 0.4122(4) 0.7627(3) 0.051(2) Uani 1 1 d . . .
H39A H 0.6495 0.4375 0.7945 0.061 Uiso 1 1 calc R . .
H39B H 0.6280 0.3684 0.7742 0.061 Uiso 1 1 calc R . .
C40 C 0.5352(3) 0.3963(3) 0.6882(3) 0.0371(18) Uani 1 1 d . . .
H40A H 0.4960 0.4132 0.6712 0.045 Uiso 1 1 calc R . .
H40B H 0.5320 0.3530 0.6997 0.045 Uiso 1 1 calc R . .
C41 C 0.6621(3) 0.4826(3) 0.7061(3) 0.0356(17) Uani 1 1 d . . .
H41A H 0.6831 0.4852 0.6809 0.043 Uiso 1 1 calc R . .
H41B H 0.6823 0.5089 0.7373 0.043 Uiso 1 1 calc R . .
C42 C 0.6295(3) 0.3742(3) 0.6757(3) 0.0297(15) Uani 1 1 d . . .
H42A H 0.6293 0.3306 0.6878 0.036 Uiso 1 1 calc R . .
H42B H 0.6503 0.3752 0.6503 0.036 Uiso 1 1 calc R . .
C43 C 0.4868(5) 0.3658(4) 0.4479(3) 0.071(3) Uani 1 1 d . . .
H43A H 0.4479 0.3543 0.4249 0.107 Uiso 1 1 calc R . .
H43B H 0.5146 0.3485 0.4334 0.107 Uiso 1 1 calc R . .
H43C H 0.4903 0.4114 0.4497 0.107 Uiso 1 1 calc R . .
C44 C 0.7398(3) 0.2149(3) 0.7249(3) 0.0300(15) Uani 1 1 d . . .
C45 C 0.7668(3) 0.1755(4) 0.8369(3) 0.046(2) Uani 1 1 d . . .
H45A H 0.7928 0.1726 0.8743 0.055 Uiso 1 1 calc R . .
H45B H 0.7302 0.1547 0.8339 0.055 Uiso 1 1 calc R . .
C46 C 0.7557(3) 0.2444(4) 0.8206(3) 0.048(2) Uani 1 1 d . . .
H46A H 0.7387 0.2663 0.8445 0.058 Uiso 1 1 calc R . .
C47 C 0.7937(3) 0.1431(4) 0.8010(3) 0.0391(18) Uani 1 1 d . . .
H47A H 0.8008 0.0983 0.8118 0.047 Uiso 1 1 calc R . .
C48 C 0.7973(3) 0.2469(4) 0.7312(3) 0.0403(19) Uani 1 1 d . . .
H48A H 0.8149 0.2263 0.7076 0.048 Uiso 1 1 calc R . .
H48B H 0.7904 0.2913 0.7204 0.048 Uiso 1 1 calc R . .
C49 C 0.8127(4) 0.2754(4) 0.8242(3) 0.061(3) Uani 1 1 d . . .
H49A H 0.8060 0.3199 0.8138 0.073 Uiso 1 1 calc R . .
H49B H 0.8397 0.2736 0.8613 0.073 Uiso 1 1 calc R . .
C50 C 0.8384(3) 0.2431(4) 0.7887(3) 0.052(2) Uani 1 1 d . . .
H50A H 0.8754 0.2638 0.7917 0.062 Uiso 1 1 calc R . .
C51 C 0.7532(3) 0.1464(3) 0.7430(3) 0.0302(15) Uani 1 1 d . . .
H51A H 0.7171 0.1243 0.7393 0.036 Uiso 1 1 calc R . .
H51B H 0.7711 0.1252 0.7200 0.036 Uiso 1 1 calc R . .
C52 C 0.8501(3) 0.1742(4) 0.8066(3) 0.047(2) Uani 1 1 d . . .
H52A H 0.8686 0.1523 0.7843 0.056 Uiso 1 1 calc R . .
H52B H 0.8762 0.1722 0.8440 0.056 Uiso 1 1 calc R . .
C53 C 0.7150(3) 0.2486(3) 0.7629(3) 0.0382(18) Uani 1 1 d . . .
H53A H 0.7082 0.2931 0.7525 0.046 Uiso 1 1 calc R . .
H53B H 0.6777 0.2296 0.7598 0.046 Uiso 1 1 calc R . .
C54 C 0.6904(4) 0.2910(5) 0.5345(3) 0.061(3) Uani 1 1 d . . .
H54A H 0.6904 0.2651 0.5044 0.091 Uiso 1 1 calc R . .
H54B H 0.7284 0.3094 0.5515 0.091 Uiso 1 1 calc R . .
H54C H 0.6619 0.3244 0.5218 0.091 Uiso 1 1 calc R . .
Na1 Na 0.72294(13) 0.45852(15) 0.94483(13) 0.0486(8) Uani 1 1 d . . .
C101 C 0.6688(5) 0.5219(7) 1.0286(5) 0.108(4) Uani 1 1 d U . .
H10A H 0.6675 0.5119 1.0638 0.163 Uiso 1 1 calc R . .
H10B H 0.6346 0.5459 1.0086 0.163 Uiso 1 1 calc R . .
H10C H 0.7031 0.5467 1.0326 0.163 Uiso 1 1 calc R . .
O102 O 0.6703(3) 0.4688(4) 1.0026(3) 0.0773(18) Uani 1 1 d U . .
C103 C 0.6189(5) 0.4347(6) 0.9889(5) 0.089(2) Uani 1 1 d U . .
H10D H 0.5873 0.4596 0.9642 0.106 Uiso 1 1 calc R . .
H10E H 0.6096 0.4264 1.0213 0.106 Uiso 1 1 calc R . .
C104 C 0.6242(5) 0.3732(6) 0.9629(5) 0.093(2) Uani 1 1 d U . .
H10F H 0.6482 0.3441 0.9903 0.111 Uiso 1 1 calc R . .
H10G H 0.5858 0.3542 0.9469 0.111 Uiso 1 1 calc R . .
O105 O 0.6504(3) 0.3820(4) 0.9208(3) 0.091(2) Uani 1 1 d U . .
C106 C 0.6420(6) 0.3326(6) 0.8903(5) 0.103(4) Uani 1 1 d U . .
H10H H 0.6010 0.3284 0.8699 0.154 Uiso 1 1 calc R . .
H10I H 0.6554 0.2953 0.9123 0.154 Uiso 1 1 calc R . .
H10J H 0.6632 0.3370 0.8658 0.154 Uiso 1 1 calc R . .
C201 C 0.7889(7) 0.3533(7) 1.0388(5) 0.115(5) Uani 1 1 d U . .
H20A H 0.8278 0.3466 1.0641 0.173 Uiso 1 1 calc R . .
H20B H 0.7707 0.3128 1.0266 0.173 Uiso 1 1 calc R . .
H20C H 0.7664 0.3765 1.0562 0.173 Uiso 1 1 calc R . .
O202 O 0.7915(4) 0.3860(4) 0.9970(3) 0.089(2) Uani 1 1 d U . .
C203 C 0.8156(6) 0.3519(7) 0.9661(5) 0.102(3) Uani 1 1 d U . .
H20D H 0.7874 0.3209 0.9448 0.122 Uiso 1 1 calc R . .
H20E H 0.8495 0.3290 0.9895 0.122 Uiso 1 1 calc R . .
C204 C 0.8330(5) 0.3942(7) 0.9297(5) 0.105(3) Uani 1 1 d U . .
H20F H 0.8639 0.4225 0.9509 0.126 Uiso 1 1 calc R . .
H20G H 0.8479 0.3689 0.9065 0.126 Uiso 1 1 calc R . .
O205 O 0.7836(3) 0.4312(5) 0.8969(3) 0.103(3) Uani 1 1 d U . .
C206 C 0.7907(6) 0.4570(8) 0.8545(5) 0.114(4) Uani 1 1 d U . .
H20H H 0.8150 0.4300 0.8418 0.171 Uiso 1 1 calc R . .
H20I H 0.8090 0.4980 0.8642 0.171 Uiso 1 1 calc R . .
H20J H 0.7533 0.4622 0.8264 0.171 Uiso 1 1 calc R . .
C301 C 0.8393(6) 0.5493(7) 0.9890(5) 0.119(5) Uani 1 1 d U . .
H30C H 0.8550 0.5908 1.0012 0.179 Uiso 1 1 calc R . .
H30D H 0.8528 0.5352 0.9607 0.179 Uiso 1 1 calc R . .
H30E H 0.8520 0.5198 1.0187 0.179 Uiso 1 1 calc R . .
O302 O 0.7787(4) 0.5523(4) 0.9694(3) 0.088(2) Uani 1 1 d U . .
C303 C 0.7591(6) 0.5986(7) 0.9271(6) 0.120(4) Uani 1 1 d U . .
H30F H 0.7716 0.5867 0.8971 0.144 Uiso 1 1 calc R . .
H30G H 0.7757 0.6400 0.9404 0.144 Uiso 1 1 calc R . .
C304 C 0.6938(6) 0.6016(7) 0.9084(6) 0.121(4) Uani 1 1 d U . .
H30H H 0.6817 0.6154 0.9382 0.146 Uiso 1 1 calc R . .
H30I H 0.6796 0.6326 0.8794 0.146 Uiso 1 1 calc R . .
O305 O 0.6686(4) 0.5404(4) 0.8895(4) 0.105(3) Uani 1 1 d U . .
C306 C 0.6125(5) 0.5412(6) 0.8718(6) 0.111(4) Uani 1 1 d U . .
H30J H 0.5988 0.5765 0.8474 0.166 Uiso 1 1 calc R . .
H30K H 0.5989 0.5457 0.9017 0.166 Uiso 1 1 calc R . .
H30L H 0.5978 0.5021 0.8530 0.166 Uiso 1 1 calc R . .

loop_
_atom_site_aniso_label
_atom_site_aniso_U_11
_atom_site_aniso_U_22
_atom_site_aniso_U_33
_atom_site_aniso_U_23
_atom_site_aniso_U_13
_atom_site_aniso_U_12
U1 0.02020(19) 0.01792(15) 0.01566(16) 0.00011(14) 0.00722(12) -0.00349(15)
U1A 0.060(9) 0.074(7) 0.083(10) -0.030(7) 0.041(8) -0.037(7)
Se1 0.0219(4) 0.0307(10) 0.0201(5) -0.0076(5) 0.0079(3) -0.0060(5)
Se1B 0.027(6) 0.030(9) 0.025(6) -0.003(7) 0.008(5) -0.005(7)
Se1A 0.038(9) 0.025(8) 0.025(7) -0.012(6) 0.014(6) -0.004(6)
O1 0.027(2) 0.020(2) 0.024(2) -0.0014(19) 0.0125(18) -0.0001(19)
O2 0.032(2) 0.023(2) 0.027(2) 0.002(2) 0.0117(19) -0.0050(19)
O3 0.025(2) 0.037(3) 0.023(2) 0.002(2) 0.0099(19) -0.0068(19)
N1 0.021(3) 0.023(3) 0.019(2) 0.004(2) 0.007(2) -0.002(2)
C1 0.021(3) 0.027(4) 0.025(3) 0.000(3) 0.007(3) -0.005(3)
C2 0.020(3) 0.028(4) 0.026(3) 0.000(3) 0.008(3) -0.001(3)
C3 0.018(3) 0.020(3) 0.027(3) -0.002(3) 0.012(2) -0.001(2)
C4 0.020(3) 0.026(4) 0.028(3) 0.000(3) 0.010(3) -0.002(3)
C5 0.036(4) 0.025(4) 0.031(3) -0.008(3) 0.007(3) 0.010(3)
C6 0.042(4) 0.034(4) 0.028(3) -0.007(3) 0.005(3) 0.013(3)
C7 0.032(4) 0.030(4) 0.024(3) -0.004(3) 0.007(3) 0.003(3)
C8 0.025(3) 0.024(4) 0.024(3) 0.002(3) 0.007(3) 0.000(3)
C9 0.020(3) 0.025(4) 0.029(3) 0.003(3) 0.009(3) 0.002(3)
C10 0.023(3) 0.027(4) 0.025(3) 0.004(3) 0.013(3) 0.004(3)
C11 0.022(3) 0.027(4) 0.034(4) 0.008(3) 0.013(3) 0.002(3)
C12 0.039(4) 0.034(4) 0.034(4) 0.011(3) 0.012(3) -0.006(3)
C13 0.048(5) 0.041(5) 0.031(4) 0.008(3) 0.009(3) -0.003(3)
C14 0.040(4) 0.034(4) 0.025(3) 0.007(3) 0.008(3) 0.002(3)
C15 0.023(3) 0.033(4) 0.022(3) 0.000(3) 0.010(3) 0.000(3)
C16 0.026(3) 0.030(4) 0.027(3) -0.002(3) 0.015(3) -0.001(3)
C17 0.019(3) 0.033(4) 0.025(3) 0.001(3) 0.009(2) -0.001(3)
C18 0.024(3) 0.023(4) 0.036(4) 0.006(3) 0.011(3) 0.003(3)
C19 0.027(4) 0.030(4) 0.047(4) 0.006(3) 0.015(3) -0.004(3)
C20 0.038(4) 0.036(4) 0.037(4) 0.011(3) 0.021(3) 0.000(3)
C21 0.026(3) 0.038(4) 0.024(3) 0.003(3) 0.010(3) 0.002(3)
C22 0.022(3) 0.022(3) 0.026(3) 0.000(3) 0.008(3) 0.001(3)
C23 0.034(4) 0.032(4) 0.032(4) 0.006(3) 0.010(3) 0.014(3)
C24 0.022(3) 0.042(5) 0.042(4) -0.002(3) 0.008(3) -0.003(3)
C25 0.032(4) 0.039(4) 0.030(3) 0.003(3) 0.017(3) 0.011(3)
C26 0.030(4) 0.032(4) 0.034(4) 0.001(3) 0.008(3) 0.004(3)
C27 0.026(4) 0.048(5) 0.033(4) 0.005(3) 0.008(3) 0.013(3)
C28 0.044(4) 0.032(4) 0.028(3) -0.003(3) 0.002(3) 0.004(3)
C29 0.024(3) 0.035(4) 0.025(3) 0.005(3) 0.012(3) 0.008(3)
C30 0.034(4) 0.044(5) 0.027(3) 0.009(3) 0.007(3) 0.004(3)
C31 0.025(3) 0.028(4) 0.033(3) 0.002(3) 0.012(3) 0.002(3)
C32 0.099(8) 0.040(5) 0.038(4) -0.014(4) 0.003(5) 0.030(5)
C33 0.027(3) 0.023(4) 0.036(3) 0.003(3) 0.020(3) -0.006(3)
C34 0.046(4) 0.014(3) 0.053(4) 0.000(3) 0.022(4) 0.000(3)
C35 0.039(4) 0.026(4) 0.045(4) -0.003(3) 0.006(4) -0.006(3)
C36 0.074(6) 0.041(5) 0.059(5) -0.014(4) 0.049(5) -0.014(4)
C37 0.036(4) 0.025(4) 0.048(4) 0.009(3) 0.021(3) 0.007(3)
C38 0.056(5) 0.037(5) 0.072(6) -0.016(4) 0.038(5) -0.002(4)
C39 0.079(6) 0.036(5) 0.031(4) -0.007(4) 0.013(4) -0.024(4)
C40 0.050(5) 0.026(4) 0.049(4) -0.011(3) 0.034(4) -0.013(3)
C41 0.040(4) 0.019(4) 0.049(4) -0.008(3) 0.018(3) -0.011(3)
C42 0.031(4) 0.021(4) 0.039(4) 0.001(3) 0.014(3) -0.002(3)
C43 0.117(9) 0.044(6) 0.045(5) 0.013(4) 0.018(5) -0.018(6)
C44 0.020(3) 0.029(4) 0.036(4) 0.007(3) 0.004(3) -0.006(3)
C45 0.050(5) 0.043(5) 0.035(4) 0.009(4) 0.000(3) -0.004(4)
C46 0.050(5) 0.048(5) 0.035(4) -0.015(4) 0.001(4) 0.002(4)
C47 0.028(4) 0.029(4) 0.049(4) 0.009(4) 0.000(3) -0.002(3)
C48 0.023(4) 0.032(4) 0.058(5) 0.009(4) 0.003(3) -0.010(3)
C49 0.061(6) 0.032(5) 0.057(5) -0.007(4) -0.019(5) -0.008(4)
C50 0.034(4) 0.043(5) 0.062(5) 0.007(4) -0.005(4) -0.018(4)
C51 0.025(3) 0.024(4) 0.038(4) 0.002(3) 0.007(3) -0.002(3)
C52 0.029(4) 0.042(5) 0.055(5) 0.010(4) -0.002(3) -0.008(4)
C53 0.042(4) 0.026(4) 0.038(4) -0.005(3) 0.004(3) 0.007(3)
C54 0.066(6) 0.070(7) 0.051(5) 0.022(5) 0.026(5) -0.017(5)
Na1 0.0459(18) 0.049(2) 0.0591(19) -0.0123(16) 0.0282(15) -0.0103(15)
C101 0.090(7) 0.133(8) 0.111(7) -0.049(7) 0.045(6) -0.028(7)
O102 0.064(3) 0.101(5) 0.082(4) -0.044(3) 0.044(3) -0.032(3)
C103 0.082(4) 0.105(5) 0.091(4) -0.034(4) 0.045(4) -0.037(4)
C104 0.097(4) 0.095(5) 0.090(4) -0.026(4) 0.039(4) -0.040(4)
O105 0.109(4) 0.079(4) 0.080(4) -0.021(4) 0.028(4) -0.044(4)
C106 0.148(8) 0.081(7) 0.077(6) -0.018(6) 0.037(6) -0.036(7)
C201 0.149(11) 0.086(9) 0.092(9) -0.013(8) 0.019(8) -0.020(8)
O202 0.120(6) 0.088(5) 0.065(4) -0.009(4) 0.040(4) 0.018(4)
C203 0.093(6) 0.116(7) 0.091(6) -0.020(6) 0.024(5) 0.020(6)
C204 0.068(6) 0.149(8) 0.097(6) -0.028(6) 0.025(5) 0.009(6)
O205 0.055(4) 0.181(8) 0.077(5) -0.015(5) 0.028(4) 0.004(5)
C206 0.097(8) 0.181(13) 0.075(7) 0.009(9) 0.043(7) -0.008(9)
C301 0.107(9) 0.142(11) 0.102(9) -0.012(8) 0.029(8) -0.064(9)
O302 0.102(5) 0.082(5) 0.096(5) -0.017(4) 0.056(4) -0.046(4)
C303 0.129(7) 0.089(7) 0.136(7) -0.003(6) 0.038(7) -0.042(6)
C304 0.133(7) 0.083(7) 0.139(7) -0.010(6) 0.036(7) -0.020(6)
O305 0.108(6) 0.074(5) 0.125(6) -0.035(5) 0.028(5) -0.007(5)
C306 0.085(8) 0.104(10) 0.139(10) -0.046(8) 0.034(8) 0.000(8)

loop_
_atom_type_symbol
_atom_type_description
_atom_type_scat_dispersion_real
_atom_type_scat_dispersion_imag
_atom_type_scat_source
C C 0.0033 0.0016 'International Tables Vol C Tables 4.2.6.8 and 6.1.1.4'
H H 0.0000 0.0000 'International Tables Vol C Tables 4.2.6.8 and 6.1.1.4'
N N 0.0061 0.0033 'International Tables Vol C Tables 4.2.6.8 and 6.1.1.4'
O O 0.0106 0.0060 'International Tables Vol C Tables 4.2.6.8 and 6.1.1.4'
Na Na 0.0362 0.0249 'International Tables Vol C Tables 4.2.6.8 and 6.1.1.4'
Se Se -0.0929 2.2259 'International Tables Vol C Tables 4.2.6.8 and 6.1.1.4'
U U -9.6767 9.6646 'International Tables Vol C Tables 4.2.6.8 and 6.1.1.4'

loop_
_geom_angle_atom_site_label_1
_geom_angle_atom_site_label_2
_geom_angle_atom_site_label_3
_geom_angle
_geom_angle_site_symmetry_1
_geom_angle_site_symmetry_3
O1 U1 O2 150.27(15) . .
O1 U1 O3 81.51(16) . .
O2 U1 O3 86.76(16) . .
O1 U1 N1 76.15(15) . .
O2 U1 N1 74.48(16) . .
O3 U1 N1 75.40(15) . .
O1 U1 Se1 94.89(12) . .
O2 U1 Se1 114.48(12) . .
O3 U1 Se1 103.90(11) . .
N1 U1 Se1 171.03(12) . .
O1 U1 Se1 95.65(12) . 2_656
O2 U1 Se1 89.70(12) . 2_656
O3 U1 Se1 167.00(11) . 2_656
N1 U1 Se1 91.60(11) . 2_656
Se1 U1 Se1 88.95(5) . 2_656
O1 U1 U1 88.08(11) . 2_656
O2 U1 U1 115.32(11) . 2_656
O3 U1 U1 147.01(11) . 2_656
N1 U1 U1 132.18(11) . 2_656
Se1 U1 U1 45.72(2) . 2_656
Se1 U1 U1 44.77(3) 2_656 2_656
O3 U1A O1 85.4(5) . .
O3 U1A O2 85.1(6) . .
O1 U1A O2 127.2(9) . .
O3 U1A Se1A 133.3(7) . .
O1 U1A Se1A 136.4(6) . .
O2 U1A Se1A 82.5(6) . .
U1 Se1 U1 89.52(3) . 2_656
U1A Se1A Se1A 79.5(7) . 2_656
C3 O1 U1 143.3(4) . .
C3 O1 U1A 148.9(5) . .
C10 O2 U1 146.4(4) . .
C10 O2 U1A 155.3(5) . .
C17 O3 U1A 137.8(7) . .
C17 O3 U1 128.0(4) . .
C8 N1 C1 105.1(5) . .
C8 N1 C15 112.4(5) . .
C1 N1 C15 110.0(5) . .
C8 N1 U1 107.0(4) . .
C1 N1 U1 106.9(3) . .
C15 N1 U1 114.8(3) . .
N1 C1 C2 116.8(5) . .
N1 C1 H1A 108.1 . .
C2 C1 H1A 108.1 . .
N1 C1 H1B 108.1 . .
C2 C1 H1B 108.1 . .
H1A C1 H1B 107.3 . .
C7 C2 C3 119.9(6) . .
C7 C2 C1 119.7(5) . .
C3 C2 C1 120.0(6) . .
O1 C3 C2 117.9(6) . .
O1 C3 C4 121.6(5) . .
C2 C3 C4 120.4(6) . .
C5 C4 C3 116.8(6) . .
C5 C4 C22 120.5(6) . .
C3 C4 C22 122.6(5) . .
C6 C5 C4 123.8(6) . .
C6 C5 H5A 118.1 . .
C4 C5 H5A 118.1 . .
C5 C6 C7 117.5(6) . .
C5 C6 C32 120.6(7) . .
C7 C6 C32 121.9(6) . .
C2 C7 C6 121.3(6) . .
C2 C7 H7A 119.3 . .
C6 C7 H7A 119.3 . .
N1 C8 C9 118.3(5) . .
N1 C8 H8A 107.7 . .
C9 C8 H8A 107.7 . .
N1 C8 H8B 107.7 . .
C9 C8 H8B 107.7 . .
H8A C8 H8B 107.1 . .
C14 C9 C10 120.3(6) . .
C14 C9 C8 119.0(6) . .
C10 C9 C8 120.6(6) . .
O2 C10 C9 118.1(6) . .
O2 C10 C11 122.5(6) . .
C9 C10 C11 119.4(6) . .
C12 C11 C10 117.3(6) . .
C12 C11 C33 120.8(6) . .
C10 C11 C33 121.9(6) . .
C11 C12 C13 124.6(7) . .
C11 C12 H12A 117.7 . .
C13 C12 H12A 117.7 . .
C12 C13 C14 116.7(6) . .
C12 C13 C43 121.6(7) . .
C14 C13 C43 121.7(7) . .
C9 C14 C13 121.6(7) . .
C9 C14 H14A 119.2 . .
C13 C14 H14A 119.2 . .
N1 C15 C16 118.1(5) . .
N1 C15 H15A 107.8 . .
C16 C15 H15A 107.8 . .
N1 C15 H15B 107.8 . .
C16 C15 H15B 107.8 . .
H15A C15 H15B 107.1 . .
C21 C16 C17 120.0(6) . .
C21 C16 C15 120.6(6) . .
C17 C16 C15 119.0(6) . .
O3 C17 C16 118.6(5) . .
O3 C17 C18 121.9(5) . .
C16 C17 C18 119.5(6) . .
C19 C18 C17 117.3(6) . .
C19 C18 C44 122.3(6) . .
C17 C18 C44 120.4(6) . .
C20 C19 C18 123.3(6) . .
C20 C19 H19A 118.3 . .
C18 C19 H19A 118.3 . .
C21 C20 C19 117.8(6) . .
C21 C20 C54 122.0(7) . .
C19 C20 C54 120.3(7) . .
C20 C21 C16 121.5(6) . .
C20 C21 H21A 119.3 . .
C16 C21 H21A 119.3 . .
C29 C22 C31 109.2(5) . .
C29 C22 C26 107.3(5) . .
C31 C22 C26 108.0(5) . .
C29 C22 C4 112.7(5) . .
C31 C22 C4 109.0(5) . .
C26 C22 C4 110.5(5) . .
C30 C23 C27 109.4(6) . .
C30 C23 C26 110.9(5) . .
C27 C23 C26 108.6(6) . .
C30 C23 H23A 109.3 . .
C27 C23 H23A 109.3 . .
C26 C23 H23A 109.3 . .
C28 C24 C31 109.3(5) . .
C28 C24 C27 108.8(6) . .
C31 C24 C27 110.1(6) . .
C28 C24 H24A 109.5 . .
C31 C24 H24A 109.5 . .
C27 C24 H24A 109.5 . .
C30 C25 C28 109.2(6) . .
C30 C25 C29 109.8(6) . .
C28 C25 C29 110.2(6) . .
C30 C25 H25A 109.2 . .
C28 C25 H25A 109.2 . .
C29 C25 H25A 109.2 . .
C23 C26 C22 111.2(6) . .
C23 C26 H26A 109.4 . .
C22 C26 H26A 109.4 . .
C23 C26 H26B 109.4 . .
C22 C26 H26B 109.4 . .
H26A C26 H26B 108.0 . .
C23 C27 C24 109.1(5) . .
C23 C27 H27A 109.9 . .
C24 C27 H27A 109.9 . .
C23 C27 H27B 109.9 . .
C24 C27 H27B 109.9 . .
H27A C27 H27B 108.3 . .
C25 C28 C24 109.4(6) . .
C25 C28 H28A 109.8 . .
C24 C28 H28A 109.8 . .
C25 C28 H28B 109.8 . .
C24 C28 H28B 109.8 . .
H28A C28 H28B 108.3 . .
C22 C29 C25 110.2(5) . .
C22 C29 H29A 109.6 . .
C25 C29 H29A 109.6 . .
C22 C29 H29B 109.6 . .
C25 C29 H29B 109.6 . .
H29A C29 H29B 108.1 . .
C23 C30 C25 109.5(6) . .
C23 C30 H30A 109.8 . .
C25 C30 H30A 109.8 . .
C23 C30 H30B 109.8 . .
C25 C30 H30B 109.8 . .
H30A C30 H30B 108.2 . .
C24 C31 C22 110.3(5) . .
C24 C31 H31A 109.6 . .
C22 C31 H31A 109.6 . .
C24 C31 H31B 109.6 . .
C22 C31 H31B 109.6 . .
H31A C31 H31B 108.1 . .
C6 C32 H32A 109.5 . .
C6 C32 H32B 109.5 . .
H32A C32 H32B 109.5 . .
C6 C32 H32C 109.5 . .
H32A C32 H32C 109.5 . .
H32B C32 H32C 109.5 . .
C11 C33 C42 109.4(5) . .
C11 C33 C37 113.3(5) . .
C42 C33 C37 106.9(5) . .
C11 C33 C40 111.5(5) . .
C42 C33 C40 109.1(6) . .
C37 C33 C40 106.6(5) . .
C37 C34 C38 110.0(6) . .
C37 C34 C41 109.0(6) . .
C38 C34 C41 109.3(6) . .
C37 C34 H34A 109.5 . .
C38 C34 H34A 109.5 . .
C41 C34 H34A 109.5 . .
C41 C35 C39 109.3(6) . .
C41 C35 C42 110.6(6) . .
C39 C35 C42 108.7(6) . .
C41 C35 H35A 109.4 . .
C39 C35 H35A 109.4 . .
C42 C35 H35A 109.4 . .
C39 C36 C38 110.0(7) . .
C39 C36 C40 110.2(7) . .
C38 C36 C40 108.7(7) . .
C39 C36 H36A 109.3 . .
C38 C36 H36A 109.3 . .
C40 C36 H36A 109.3 . .
C34 C37 C33 112.0(6) . .
C34 C37 H37A 109.2 . .
C33 C37 H37A 109.2 . .
C34 C37 H37B 109.2 . .
C33 C37 H37B 109.2 . .
H37A C37 H37B 107.9 . .
C34 C38 C36 109.2(6) . .
C34 C38 H38A 109.8 . .
C36 C38 H38A 109.8 . .
C34 C38 H38B 109.8 . .
C36 C38 H38B 109.8 . .
H38A C38 H38B 108.3 . .
C35 C39 C36 110.0(6) . .
C35 C39 H39A 109.7 . .
C36 C39 H39A 109.7 . .
C35 C39 H39B 109.7 . .
C36 C39 H39B 109.7 . .
H39A C39 H39B 108.2 . .
C36 C40 C33 110.1(6) . .
C36 C40 H40A 109.6 . .
C33 C40 H40A 109.6 . .
C36 C40 H40B 109.6 . .
C33 C40 H40B 109.6 . .
H40A C40 H40B 108.2 . .
C35 C41 C34 109.5(6) . .
C35 C41 H41A 109.8 . .
C34 C41 H41A 109.8 . .
C35 C41 H41B 109.8 . .
C34 C41 H41B 109.8 . .
H41A C41 H41B 108.2 . .
C35 C42 C33 111.2(6) . .
C35 C42 H42A 109.4 . .
C33 C42 H42A 109.4 . .
C35 C42 H42B 109.4 . .
C33 C42 H42B 109.4 . .
H42A C42 H42B 108.0 . .
C13 C43 H43A 109.5 . .
C13 C43 H43B 109.5 . .
H43A C43 H43B 109.5 . .
C13 C43 H43C 109.5 . .
H43A C43 H43C 109.5 . .
H43B C43 H43C 109.5 . .
C18 C44 C53 112.5(5) . .
C18 C44 C48 111.4(6) . .
C53 C44 C48 106.9(6) . .
C18 C44 C51 109.5(5) . .
C53 C44 C51 109.2(6) . .
C48 C44 C51 107.2(5) . .
C47 C45 C46 109.4(7) . .
C47 C45 H45A 109.8 . .
C46 C45 H45A 109.8 . .
C47 C45 H45B 109.8 . .
C46 C45 H45B 109.8 . .
H45A C45 H45B 108.2 . .
C53 C46 C45 109.6(6) . .
C53 C46 C49 108.1(7) . .
C45 C46 C49 109.0(7) . .
C53 C46 H46A 110.0 . .
C45 C46 H46A 110.0 . .
C49 C46 H46A 110.0 . .
C52 C47 C45 109.6(7) . .
C52 C47 C51 110.0(6) . .
C45 C47 C51 110.1(6) . .
C52 C47 H47A 109.1 . .
C45 C47 H47A 109.1 . .
C51 C47 H47A 109.1 . .
C50 C48 C44 110.8(6) . .
C50 C48 H48A 109.5 . .
C44 C48 H48A 109.5 . .
C50 C48 H48B 109.5 . .
C44 C48 H48B 109.5 . .
H48A C48 H48B 108.1 . .
C50 C49 C46 110.5(6) . .
C50 C49 H49A 109.6 . .
C46 C49 H49A 109.6 . .
C50 C49 H49B 109.6 . .
C46 C49 H49B 109.6 . .
H49A C49 H49B 108.1 . .
C49 C50 C48 109.7(7) . .
C49 C50 C52 108.7(7) . .
C48 C50 C52 110.6(7) . .
C49 C50 H50A 109.2 . .
C48 C50 H50A 109.2 . .
C52 C50 H50A 109.2 . .
C47 C51 C44 110.9(6) . .
C47 C51 H51A 109.5 . .
C44 C51 H51A 109.5 . .
C47 C51 H51B 109.5 . .
C44 C51 H51B 109.5 . .
H51A C51 H51B 108.1 . .
C47 C52 C50 108.6(6) . .
C47 C52 H52A 110.0 . .
C50 C52 H52A 110.0 . .
C47 C52 H52B 110.0 . .
C50 C52 H52B 110.0 . .
H52A C52 H52B 108.3 . .
C46 C53 C44 111.4(6) . .
C46 C53 H53A 109.3 . .
C44 C53 H53A 109.3 . .
C46 C53 H53B 109.3 . .
C44 C53 H53B 109.3 . .
H53A C53 H53B 108.0 . .
C20 C54 H54A 109.5 . .
C20 C54 H54B 109.5 . .
H54A C54 H54B 109.5 . .
C20 C54 H54C 109.5 . .
H54A C54 H54C 109.5 . .
H54B C54 H54C 109.5 . .
O105 Na1 O102 72.4(3) . .
O105 Na1 O202 91.9(3) . .
O102 Na1 O202 97.1(3) . .
O105 Na1 O205 104.5(3) . .
O102 Na1 O205 169.0(4) . .
O202 Na1 O205 72.3(3) . .
O105 Na1 O305 97.2(3) . .
O102 Na1 O305 91.0(3) . .
O202 Na1 O305 169.4(3) . .
O205 Na1 O305 99.9(3) . .
O105 Na1 O302 166.5(3) . .
O102 Na1 O302 98.1(3) . .
O202 Na1 O302 99.0(3) . .
O205 Na1 O302 86.5(3) . .
O305 Na1 O302 72.9(3) . .
O102 C101 H10A 109.5 . .
O102 C101 H10B 109.5 . .
H10A C101 H10B 109.5 . .
O102 C101 H10C 109.5 . .
H10A C101 H10C 109.5 . .
H10B C101 H10C 109.5 . .
C101 O102 C103 112.9(9) . .
C101 O102 Na1 122.9(7) . .
C103 O102 Na1 116.2(6) . .
O102 C103 C104 110.8(9) . .
O102 C103 H10D 109.5 . .
C104 C103 H10D 109.5 . .
O102 C103 H10E 109.5 . .
C104 C103 H10E 109.5 . .
H10D C103 H10E 108.1 . .
O105 C104 C103 111.5(10) . .
O105 C104 H10F 109.3 . .
C103 C104 H10F 109.3 . .
O105 C104 H10G 109.3 . .
C103 C104 H10G 109.3 . .
H10F C104 H10G 108.0 . .
C106 O105 C104 110.6(9) . .
C106 O105 Na1 132.4(8) . .
C104 O105 Na1 111.9(6) . .
O105 C106 H10H 109.5 . .
O105 C106 H10I 109.5 . .
H10H C106 H10I 109.5 . .
O105 C106 H10J 109.5 . .
H10H C106 H10J 109.5 . .
H10I C106 H10J 109.5 . .
O202 C201 H20A 109.5 . .
O202 C201 H20B 109.5 . .
H20A C201 H20B 109.5 . .
O202 C201 H20C 109.5 . .
H20A C201 H20C 109.5 . .
H20B C201 H20C 109.5 . .
C201 O202 C203 112.3(11) . .
C201 O202 Na1 126.9(9) . .
C203 O202 Na1 111.3(7) . .
O202 C203 C204 110.7(12) . .
O202 C203 H20D 109.5 . .
C204 C203 H20D 109.5 . .
O202 C203 H20E 109.5 . .
C204 C203 H20E 109.5 . .
H20D C203 H20E 108.1 . .
O205 C204 C203 110.1(10) . .
O205 C204 H20F 109.6 . .
C203 C204 H20F 109.6 . .
O205 C204 H20G 109.6 . .
C203 C204 H20G 109.6 . .
H20F C204 H20G 108.2 . .
C206 O205 C204 113.9(10) . .
C206 O205 Na1 131.3(9) . .
C204 O205 Na1 111.4(7) . .
O205 C206 H20H 109.5 . .
O205 C206 H20I 109.5 . .
H20H C206 H20I 109.5 . .
O205 C206 H20J 109.5 . .
H20H C206 H20J 109.5 . .
H20I C206 H20J 109.5 . .
O302 C301 H30C 109.5 . .
O302 C301 H30D 109.5 . .
H30C C301 H30D 109.5 . .
O302 C301 H30E 109.5 . .
H30C C301 H30E 109.5 . .
H30D C301 H30E 109.5 . .
C301 O302 C303 110.2(9) . .
C301 O302 Na1 120.3(8) . .
C303 O302 Na1 110.4(7) . .
O302 C303 C304 108.3(11) . .
O302 C303 H30F 110.0 . .
C304 C303 H30F 110.0 . .
O302 C303 H30G 110.0 . .
C304 C303 H30G 110.0 . .
H30F C303 H30G 108.4 . .
O305 C304 C303 110.7(12) . .
O305 C304 H30H 109.5 . .
C303 C304 H30H 109.5 . .
O305 C304 H30I 109.5 . .
C303 C304 H30I 109.5 . .
H30H C304 H30I 108.1 . .
C306 O305 C304 112.7(10) . .
C306 O305 Na1 122.5(9) . .
C304 O305 Na1 111.0(8) . .
O305 C306 H30J 109.5 . .
O305 C306 H30K 109.5 . .
H30J C306 H30K 109.5 . .
O305 C306 H30L 109.5 . .
H30J C306 H30L 109.5 . .
H30K C306 H30L 109.5 . .

loop_
_geom_bond_atom_site_label_1
_geom_bond_atom_site_label_2
_geom_bond_distance
_geom_bond_site_symmetry_2
U1 O1 2.169(4) .
U1 O2 2.201(4) .
U1 O3 2.225(4) .
U1 N1 2.612(5) .
U1 Se1 2.8189(13) .
U1 Se1 2.8657(13) 2_656
U1 U1 4.0028(9) 2_656
U1A O3 1.986(13) .
U1A O1 2.235(14) .
U1A O2 2.48(2) .
U1A Se1A 2.710(18) .
Se1 U1 2.8656(13) 2_656
Se1A Se1A 2.75(3) 2_656
O1 C3 1.338(7) .
O2 C10 1.347(7) .
O3 C17 1.333(7) .
N1 C8 1.480(8) .
N1 C1 1.490(8) .
N1 C15 1.494(7) .
C1 C2 1.511(9) .
C1 H1A 0.9900 .
C1 H1B 0.9900 .
C2 C7 1.394(9) .
C2 C3 1.402(8) .
C3 C4 1.419(9) .
C4 C5 1.404(9) .
C4 C22 1.550(8) .
C5 C6 1.390(9) .
C5 H5A 0.9500 .
C6 C7 1.396(9) .
C6 C32 1.504(10) .
C7 H7A 0.9500 .
C8 C9 1.514(9) .
C8 H8A 0.9900 .
C8 H8B 0.9900 .
C9 C14 1.384(9) .
C9 C10 1.404(9) .
C10 C11 1.407(9) .
C11 C12 1.384(9) .
C11 C33 1.532(9) .
C12 C13 1.384(10) .
C12 H12A 0.9500 .
C13 C14 1.385(10) .
C13 C43 1.529(10) .
C14 H14A 0.9500 .
C15 C16 1.497(9) .
C15 H15A 0.9900 .
C15 H15B 0.9900 .
C16 C21 1.392(9) .
C16 C17 1.409(8) .
C17 C18 1.425(9) .
C18 C19 1.399(9) .
C18 C44 1.537(9) .
C19 C20 1.395(9) .
C19 H19A 0.9500 .
C20 C21 1.388(9) .
C20 C54 1.517(10) .
C21 H21A 0.9500 .
C22 C29 1.534(8) .
C22 C31 1.539(9) .
C22 C26 1.549(9) .
C23 C30 1.502(9) .
C23 C27 1.521(10) .
C23 C26 1.525(9) .
C23 H23A 1.0000 .
C24 C28 1.525(10) .
C24 C31 1.533(9) .
C24 C27 1.547(10) .
C24 H24A 1.0000 .
C25 C30 1.521(10) .
C25 C28 1.522(10) .
C25 C29 1.534(8) .
C25 H25A 1.0000 .
C26 H26A 0.9900 .
C26 H26B 0.9900 .
C27 H27A 0.9900 .
C27 H27B 0.9900 .
C28 H28A 0.9900 .
C28 H28B 0.9900 .
C29 H29A 0.9900 .
C29 H29B 0.9900 .
C30 H30A 0.9900 .
C30 H30B 0.9900 .
C31 H31A 0.9900 .
C31 H31B 0.9900 .
C32 H32A 0.9800 .
C32 H32B 0.9800 .
C32 H32C 0.9800 .
C33 C42 1.547(9) .
C33 C37 1.548(9) .
C33 C40 1.557(9) .
C34 C37 1.521(10) .
C34 C38 1.522(10) .
C34 C41 1.532(10) .
C34 H34A 1.0000 .
C35 C41 1.513(10) .
C35 C39 1.522(11) .
C35 C42 1.525(9) .
C35 H35A 1.0000 .
C36 C39 1.523(12) .
C36 C38 1.525(11) .
C36 C40 1.543(10) .
C36 H36A 1.0000 .
C37 H37A 0.9900 .
C37 H37B 0.9900 .
C38 H38A 0.9900 .
C38 H38B 0.9900 .
C39 H39A 0.9900 .
C39 H39B 0.9900 .
C40 H40A 0.9900 .
C40 H40B 0.9900 .
C41 H41A 0.9900 .
C41 H41B 0.9900 .
C42 H42A 0.9900 .
C42 H42B 0.9900 .
C43 H43A 0.9800 .
C43 H43B 0.9800 .
C43 H43C 0.9800 .
C44 C53 1.542(10) .
C44 C48 1.543(9) .
C44 C51 1.545(9) .
C45 C47 1.519(11) .
C45 C46 1.535(11) .
C45 H45A 0.9900 .
C45 H45B 0.9900 .
C46 C53 1.530(9) .
C46 C49 1.540(12) .
C46 H46A 1.0000 .
C47 C52 1.513(10) .
C47 C51 1.533(9) .
C47 H47A 1.0000 .
C48 C50 1.530(10) .
C48 H48A 0.9900 .
C48 H48B 0.9900 .
C49 C50 1.490(13) .
C49 H49A 0.9900 .
C49 H49B 0.9900 .
C50 C52 1.547(11) .
C50 H50A 1.0000 .
C51 H51A 0.9900 .
C51 H51B 0.9900 .
C52 H52A 0.9900 .
C52 H52B 0.9900 .
C53 H53A 0.9900 .
C53 H53B 0.9900 .
C54 H54A 0.9800 .
C54 H54B 0.9800 .
C54 H54C 0.9800 .
Na1 O105 2.355(8) .
Na1 O102 2.363(7) .
Na1 O202 2.370(9) .
Na1 O205 2.373(8) .
Na1 O305 2.389(10) .
Na1 O302 2.400(8) .
C101 O102 1.342(13) .
C101 H10A 0.9800 .
C101 H10B 0.9800 .
C101 H10C 0.9800 .
O102 C103 1.406(11) .
C103 C104 1.517(15) .
C103 H10D 0.9900 .
C103 H10E 0.9900 .
C104 O105 1.502(13) .
C104 H10F 0.9900 .
C104 H10G 0.9900 .
O105 C106 1.309(12) .
C106 H10H 0.9800 .
C106 H10I 0.9800 .
C106 H10J 0.9800 .
C201 O202 1.345(14) .
C201 H20A 0.9800 .
C201 H20B 0.9800 .
C201 H20C 0.9800 .
O202 C203 1.386(13) .
C203 C204 1.504(18) .
C203 H20D 0.9900 .
C203 H20E 0.9900 .
C204 O205 1.470(14) .
C204 H20F 0.9900 .
C204 H20G 0.9900 .
O205 C206 1.330(13) .
C206 H20H 0.9800 .
C206 H20I 0.9800 .
C206 H20J 0.9800 .
C301 O302 1.414(14) .
C301 H30C 0.9800 .
C301 H30D 0.9800 .
C301 H30E 0.9800 .
O302 C303 1.459(15) .
C303 C304 1.528(18) .
C303 H30F 0.9900 .
C303 H30G 0.9900 .
C304 O305 1.466(14) .
C304 H30H 0.9900 .
C304 H30I 0.9900 .
O305 C306 1.311(13) .
C306 H30J 0.9800 .
C306 H30K 0.9800 .
C306 H30L 0.9800 .

loop_
_geom_torsion_atom_site_label_1
_geom_torsion_atom_site_label_2
_geom_torsion_atom_site_label_3
_geom_torsion_atom_site_label_4
_geom_torsion
_geom_torsion_site_symmetry_1
_geom_torsion_site_symmetry_4
O1 U1 Se1 U1 -82.51(12) . 2_656
O2 U1 Se1 U1 102.26(13) . 2_656
O3 U1 Se1 U1 -164.96(13) . 2_656
Se1 U1 Se1 U1 13.07(11) 2_656 2_656
O3 U1A Se1A Se1A 135.8(15) . 2_656
O1 U1A Se1A Se1A -78.3(15) . 2_656
O2 U1A Se1A Se1A 59.9(5) . 2_656
O2 U1 O1 C3 6.4(8) . .
O3 U1 O1 C3 -61.5(6) . .
N1 U1 O1 C3 15.5(6) . .
Se1 U1 O1 C3 -164.8(6) . .
Se1 U1 O1 C3 105.8(6) 2_656 .
U1 U1 O1 C3 149.9(6) 2_656 .
O2 U1 O1 U1A 127.6(12) . .
O3 U1 O1 U1A 59.7(11) . .
N1 U1 O1 U1A 136.7(11) . .
Se1 U1 O1 U1A -43.6(11) . .
Se1 U1 O1 U1A -133.0(11) 2_656 .
U1 U1 O1 U1A -88.9(11) 2_656 .
O3 U1A O1 C3 -24.5(18) . .
O2 U1A O1 C3 55.8(17) . .
Se1A U1A O1 C3 179.7(9) . .
O3 U1A O1 U1 -106.2(14) . .
O2 U1A O1 U1 -26.0(8) . .
Se1A U1A O1 U1 98.0(17) . .
O1 U1 O2 C10 16.7(9) . .
O3 U1 O2 C10 83.3(7) . .
N1 U1 O2 C10 7.5(7) . .
Se1 U1 O2 C10 -172.9(6) . .
Se1 U1 O2 C10 -84.2(7) 2_656 .
U1 U1 O2 C10 -122.2(7) 2_656 .
O1 U1 O2 U1A -122.9(13) . .
O3 U1 O2 U1A -56.3(12) . .
N1 U1 O2 U1A -132.0(12) . .
Se1 U1 O2 U1A 47.5(12) . .
Se1 U1 O2 U1A 136.2(12) 2_656 .
U1 U1 O2 U1A 98.2(12) 2_656 .
O3 U1A O2 C10 51.5(15) . .
O1 U1A O2 C10 -28.9(17) . .
Se1A U1A O2 C10 -173.7(11) . .
O3 U1A O2 U1 110.9(14) . .
O1 U1A O2 U1 30.5(8) . .
Se1A U1A O2 U1 -114.2(13) . .
O1 U1A O3 C17 132.0(7) . .
O2 U1A O3 C17 4.1(11) . .
Se1A U1A O3 C17 -70.8(19) . .
O1 U1A O3 U1 74.1(13) . .
O2 U1A O3 U1 -53.9(16) . .
Se1A U1A O3 U1 -129(3) . .
O1 U1 O3 C17 133.7(5) . .
O2 U1 O3 C17 -18.9(5) . .
N1 U1 O3 C17 55.9(5) . .
Se1 U1 O3 C17 -133.3(5) . .
Se1 U1 O3 C17 55.5(9) 2_656 .
U1 U1 O3 C17 -153.3(4) 2_656 .
O1 U1 O3 U1A -92.6(16) . .
O2 U1 O3 U1A 114.8(16) . .
N1 U1 O3 U1A -170.4(16) . .
Se1 U1 O3 U1A 0.4(16) . .
Se1 U1 O3 U1A -170.8(17) 2_656 .
U1 U1 O3 U1A -19.6(16) 2_656 .
O1 U1 N1 C8 144.6(4) . .
O2 U1 N1 C8 -40.1(4) . .
O3 U1 N1 C8 -130.7(4) . .
Se1 U1 N1 C8 49.2(3) 2_656 .
U1 U1 N1 C8 70.3(4) 2_656 .
O1 U1 N1 C1 32.5(3) . .
O2 U1 N1 C1 -152.2(4) . .
O3 U1 N1 C1 117.1(4) . .
Se1 U1 N1 C1 -63.0(3) 2_656 .
U1 U1 N1 C1 -41.9(4) 2_656 .
O1 U1 N1 C15 -89.9(4) . .
O2 U1 N1 C15 85.4(4) . .
O3 U1 N1 C15 -5.2(4) . .
Se1 U1 N1 C15 174.7(4) 2_656 .
U1 U1 N1 C15 -164.2(3) 2_656 .
C8 N1 C1 C2 175.5(5) . .
C15 N1 C1 C2 54.3(7) . .
U1 N1 C1 C2 -71.0(6) . .
N1 C1 C2 C7 -125.5(6) . .
N1 C1 C2 C3 61.2(8) . .
U1 O1 C3 C2 -32.9(9) . .
U1A O1 C3 C2 -60.4(15) . .
U1 O1 C3 C4 146.6(5) . .
U1A O1 C3 C4 119.2(14) . .
C7 C2 C3 O1 -177.5(5) . .
C1 C2 C3 O1 -4.3(9) . .
C7 C2 C3 C4 3.0(9) . .
C1 C2 C3 C4 176.2(5) . .
O1 C3 C4 C5 176.1(5) . .
C2 C3 C4 C5 -4.4(9) . .
O1 C3 C4 C22 -4.3(9) . .
C2 C3 C4 C22 175.3(6) . .
C3 C4 C5 C6 1.7(10) . .
C22 C4 C5 C6 -178.0(7) . .
C4 C5 C6 C7 2.4(11) . .
C4 C5 C6 C32 -177.4(8) . .
C3 C2 C7 C6 1.4(10) . .
C1 C2 C7 C6 -171.8(6) . .
C5 C6 C7 C2 -4.0(11) . .
C32 C6 C7 C2 175.8(8) . .
C1 N1 C8 C9 -174.2(5) . .
C15 N1 C8 C9 -54.5(7) . .
U1 N1 C8 C9 72.4(6) . .
N1 C8 C9 C14 126.1(6) . .
N1 C8 C9 C10 -57.3(8) . .
U1 O2 C10 C9 8.3(10) . .
U1A O2 C10 C9 29.9(15) . .
U1 O2 C10 C11 -171.1(5) . .
U1A O2 C10 C11 -149.5(11) . .
C14 C9 C10 O2 -174.9(6) . .
C8 C9 C10 O2 8.6(9) . .
C14 C9 C10 C11 4.6(9) . .
C8 C9 C10 C11 -172.0(5) . .
O2 C10 C11 C12 175.3(6) . .
C9 C10 C11 C12 -4.1(9) . .
O2 C10 C11 C33 -3.5(9) . .
C9 C10 C11 C33 177.1(6) . .
C10 C11 C12 C13 0.4(11) . .
C33 C11 C12 C13 179.3(7) . .
C11 C12 C13 C14 2.8(12) . .
C11 C12 C13 C43 -177.8(8) . .
C10 C9 C14 C13 -1.2(10) . .
C8 C9 C14 C13 175.4(7) . .
C12 C13 C14 C9 -2.4(11) . .
C43 C13 C14 C9 178.2(8) . .
C8 N1 C15 C16 80.7(7) . .
C1 N1 C15 C16 -162.5(5) . .
U1 N1 C15 C16 -41.9(7) . .
N1 C15 C16 C21 -122.3(6) . .
N1 C15 C16 C17 65.4(8) . .
U1A O3 C17 C16 -72.3(11) . .
U1 O3 C17 C16 -55.4(8) . .
U1A O3 C17 C18 107.1(10) . .
U1 O3 C17 C18 124.1(6) . .
C21 C16 C17 O3 171.6(6) . .
C15 C16 C17 O3 -16.1(9) . .
C21 C16 C17 C18 -7.9(10) . .
C15 C16 C17 C18 164.4(6) . .
O3 C17 C18 C19 -171.0(6) . .
C16 C17 C18 C19 8.5(10) . .
O3 C17 C18 C44 7.5(10) . .
C16 C17 C18 C44 -173.0(6) . .
C17 C18 C19 C20 -2.9(11) . .
C44 C18 C19 C20 178.7(7) . .
C18 C19 C20 C21 -3.4(11) . .
C18 C19 C20 C54 176.5(7) . .
C19 C20 C21 C16 4.3(11) . .
C54 C20 C21 C16 -175.6(7) . .
C17 C16 C21 C20 1.3(10) . .
C15 C16 C21 C20 -170.8(6) . .
C5 C4 C22 C29 -125.9(6) . .
C3 C4 C22 C29 54.5(8) . .
C5 C4 C22 C31 112.7(7) . .
C3 C4 C22 C31 -67.0(7) . .
C5 C4 C22 C26 -5.9(8) . .
C3 C4 C22 C26 174.5(6) . .
C30 C23 C26 C22 58.6(8) . .
C27 C23 C26 C22 -61.7(7) . .
C29 C22 C26 C23 -57.9(7) . .
C31 C22 C26 C23 59.7(7) . .
C4 C22 C26 C23 178.9(5) . .
C30 C23 C27 C24 -60.6(7) . .
C26 C23 C27 C24 60.6(7) . .
C28 C24 C27 C23 59.6(7) . .
C31 C24 C27 C23 -60.1(7) . .
C30 C25 C28 C24 60.7(7) . .
C29 C25 C28 C24 -60.1(7) . .
C31 C24 C28 C25 60.5(7) . .
C27 C24 C28 C25 -59.7(7) . .
C31 C22 C29 C25 -57.5(7) . .
C26 C22 C29 C25 59.3(7) . .
C4 C22 C29 C25 -178.8(5) . .
C30 C25 C29 C22 -61.5(7) . .
C28 C25 C29 C22 58.9(7) . .
C27 C23 C30 C25 61.6(7) . .
C26 C23 C30 C25 -58.2(8) . .
C28 C25 C30 C23 -61.4(7) . .
C29 C25 C30 C23 59.5(7) . .
C28 C24 C31 C22 -60.2(7) . .
C27 C24 C31 C22 59.2(7) . .
C29 C22 C31 C24 58.5(7) . .
C26 C22 C31 C24 -57.8(7) . .
C4 C22 C31 C24 -177.9(5) . .
C12 C11 C33 C42 -109.6(7) . .
C10 C11 C33 C42 69.1(7) . .
C12 C11 C33 C37 9.5(9) . .
C10 C11 C33 C37 -171.8(6) . .
C12 C11 C33 C40 129.7(7) . .
C10 C11 C33 C40 -51.6(8) . .
C38 C34 C37 C33 -59.3(8) . .
C41 C34 C37 C33 60.6(7) . .
C11 C33 C37 C34 -179.1(5) . .
C42 C33 C37 C34 -58.5(7) . .
C40 C33 C37 C34 58.0(7) . .
C37 C34 C38 C36 59.7(9) . .
C41 C34 C38 C36 -59.9(8) . .
C39 C36 C38 C34 59.1(9) . .
C40 C36 C38 C34 -61.5(9) . .
C41 C35 C39 C36 59.5(8) . .
C42 C35 C39 C36 -61.4(8) . .
C38 C36 C39 C35 -59.0(8) . .
C40 C36 C39 C35 60.8(8) . .
C39 C36 C40 C33 -57.8(8) . .
C38 C36 C40 C33 62.8(8) . .
C11 C33 C40 C36 176.5(6) . .
C42 C33 C40 C36 55.6(8) . .
C37 C33 C40 C36 -59.5(8) . .
C39 C35 C41 C34 -60.3(8) . .
C42 C35 C41 C34 59.4(8) . .
C37 C34 C41 C35 -59.3(8) . .
C38 C34 C41 C35 60.9(8) . .
C41 C35 C42 C33 -59.5(8) . .
C39 C35 C42 C33 60.5(8) . .
C11 C33 C42 C35 -179.9(5) . .
C37 C33 C42 C35 57.1(7) . .
C40 C33 C42 C35 -57.8(7) . .
C19 C18 C44 C53 113.0(7) . .
C17 C18 C44 C53 -65.3(8) . .
C19 C18 C44 C48 -7.0(9) . .
C17 C18 C44 C48 174.6(6) . .
C19 C18 C44 C51 -125.4(7) . .
C17 C18 C44 C51 56.2(8) . .
C47 C45 C46 C53 60.0(8) . .
C47 C45 C46 C49 -58.1(8) . .
C46 C45 C47 C52 60.6(8) . .
C46 C45 C47 C51 -60.4(8) . .
C18 C44 C48 C50 -178.1(6) . .
C53 C44 C48 C50 58.6(8) . .
C51 C44 C48 C50 -58.3(8) . .
C53 C46 C49 C50 -59.8(9) . .
C45 C46 C49 C50 59.3(8) . .
C46 C49 C50 C48 60.4(9) . .
C46 C49 C50 C52 -60.8(8) . .
C44 C48 C50 C49 -60.6(9) . .
C44 C48 C50 C52 59.4(9) . .
C52 C47 C51 C44 -61.7(8) . .
C45 C47 C51 C44 59.1(8) . .
C18 C44 C51 C47 -179.5(6) . .
C53 C44 C51 C47 -56.0(7) . .
C48 C44 C51 C47 59.5(7) . .
C45 C47 C52 C50 -61.8(8) . .
C51 C47 C52 C50 59.4(9) . .
C49 C50 C52 C47 61.8(8) . .
C48 C50 C52 C47 -58.7(9) . .
C45 C46 C53 C44 -58.6(9) . .
C49 C46 C53 C44 60.0(8) . .
C18 C44 C53 C46 178.0(6) . .
C48 C44 C53 C46 -59.5(8) . .
C51 C44 C53 C46 56.2(8) . .
O105 Na1 O102 C101 -157.4(10) . .
O202 Na1 O102 C101 112.9(9) . .
O205 Na1 O102 C101 127.1(16) . .
O305 Na1 O102 C101 -60.1(9) . .
O302 Na1 O102 C101 12.7(9) . .
O105 Na1 O102 C103 -10.8(8) . .
O202 Na1 O102 C103 -100.5(8) . .
O205 Na1 O102 C103 -86.3(17) . .
O305 Na1 O102 C103 86.5(8) . .
O302 Na1 O102 C103 159.3(8) . .
C101 O102 C103 C104 -176.2(11) . .
Na1 O102 C103 C104 33.9(13) . .
O102 C103 C104 O105 -47.0(14) . .
C103 C104 O105 C106 -164.5(11) . .
C103 C104 O105 Na1 37.4(12) . .
O102 Na1 O105 C106 -166.5(11) . .
O202 Na1 O105 C106 -69.7(11) . .
O205 Na1 O105 C106 2.5(11) . .
O305 Na1 O105 C106 104.7(11) . .
O302 Na1 O105 C106 146.6(14) . .
O102 Na1 O105 C104 -14.8(7) . .
O202 Na1 O105 C104 82.1(8) . .
O205 Na1 O105 C104 154.2(8) . .
O305 Na1 O105 C104 -103.5(8) . .
O302 Na1 O105 C104 -61.6(16) . .
O105 Na1 O202 C201 -59.3(10) . .
O102 Na1 O202 C201 13.2(10) . .
O205 Na1 O202 C201 -164.0(10) . .
O305 Na1 O202 C201 152.2(16) . .
O302 Na1 O202 C201 112.6(9) . .
O105 Na1 O202 C203 84.2(9) . .
O102 Na1 O202 C203 156.7(8) . .
O205 Na1 O202 C203 -20.4(8) . .
O305 Na1 O202 C203 -64.2(19) . .
O302 Na1 O202 C203 -103.8(9) . .
C201 O202 C203 C204 -164.0(11) . .
Na1 O202 C203 C204 46.9(12) . .
O202 C203 C204 O205 -55.9(14) . .
C203 C204 O205 C206 -163.1(12) . .
C203 C204 O205 Na1 35.4(13) . .
O105 Na1 O205 C206 106.4(11) . .
O102 Na1 O205 C206 178.9(14) . .
O202 Na1 O205 C206 -166.3(11) . .
O305 Na1 O205 C206 6.2(11) . .
O302 Na1 O205 C206 -65.8(11) . .
O105 Na1 O205 C204 -96.4(8) . .
O102 Na1 O205 C204 -24(2) . .
O202 Na1 O205 C204 -9.1(8) . .
O305 Na1 O205 C204 163.5(8) . .
O302 Na1 O205 C204 91.5(8) . .
O105 Na1 O302 C301 166.5(13) . .
O102 Na1 O302 C301 121.9(8) . .
O202 Na1 O302 C301 23.3(8) . .
O205 Na1 O302 C301 -48.1(8) . .
O305 Na1 O302 C301 -149.6(9) . .
O105 Na1 O302 C303 -63.4(16) . .
O102 Na1 O302 C303 -108.0(8) . .
O202 Na1 O302 C303 153.4(8) . .
O205 Na1 O302 C303 82.0(9) . .
O305 Na1 O302 C303 -19.5(8) . .
C301 O302 C303 C304 -178.3(11) . .
Na1 O302 C303 C304 46.5(13) . .
O302 C303 C304 O305 -58.7(16) . .
C303 C304 O305 C306 -178.3(13) . .
C303 C304 O305 Na1 40.0(14) . .
O105 Na1 O305 C306 22.0(10) . .
O102 Na1 O305 C306 -50.4(9) . .
O202 Na1 O305 C306 170.2(14) . .
O205 Na1 O305 C306 128.2(9) . .
O302 Na1 O305 C306 -148.6(10) . .
O105 Na1 O305 C304 159.3(9) . .
O102 Na1 O305 C304 86.9(9) . .
O202 Na1 O305 C304 -52(2) . .
O205 Na1 O305 C304 -94.5(9) . .
O302 Na1 O305 C304 -11.3(8) . .
